data_7011036
loop_
_publ_author_name
'Jian-Feng Li'
'Lin-Hong Weng'
'Xue-Hong Wei'
'Dian-Sheng Liu'

_publ_section_title
;
 Synthesis and structures of novel chiral lithium amidinates and mono-
 and di-lithium (1R,2R)-(&#x2212;)-1,2-(NHSiMe3)2C6H10
;
_journal_issue 7
_journal_name_full 'J. Chem. Soc., Dalton Trans.'
_journal_page_first 1401
_journal_page_last 1405
_journal_paper_doi 10.1039/b106992f
_journal_year 2002
_chemical_formula_sum 'C24 H56 Li4 N4 Si4'
_chemical_formula_weight 540.85
_chemical_name_systematic
; 
? 
;
_space_group_IT_number 144
_symmetry_cell_setting trigonal
_symmetry_space_group_name_Hall 'P 31'
_symmetry_space_group_name_H-M 'P 31'
_atom_sites_solution_hydrogens
;
DIFMAP & GEOM (H atoms of SiMe3 were located by geom and rest were found 
from difmap
;
_atom_sites_solution_primary direct
_atom_sites_solution_secondary difmap
_audit_creation_method SHELXL-97
_cell_angle_alpha 90.00
_cell_angle_beta 90.00
_cell_angle_gamma 120.00
_cell_formula_units_Z 3
_cell_length_a 10.5111(14)
_cell_length_b 10.5111(14)
_cell_length_c 27.891(5)
_cell_measurement_reflns_used 885
_cell_measurement_temperature 293(2)
_cell_measurement_theta_max 24.208
_cell_measurement_theta_min 2.672
_cell_volume 2668.6(7)
_computing_structure_refinement 'SHELXL-97 (Sheldrick, 1997)'
_computing_structure_solution 'SHELXS-97 (Sheldrick, 1990)'
_diffrn_ambient_temperature 293(2)
_diffrn_measured_fraction_theta_full 1.000
_diffrn_measured_fraction_theta_max 1.000
_diffrn_radiation_monochromator graphite
_diffrn_radiation_source 'fine-focus sealed tube'
_diffrn_radiation_type MoK\a
_diffrn_radiation_wavelength 0.71073
_diffrn_reflns_av_R_equivalents 0.0370
_diffrn_reflns_av_sigmaI/netI 0.0515
_diffrn_reflns_limit_h_max 12
_diffrn_reflns_limit_h_min -11
_diffrn_reflns_limit_k_max 12
_diffrn_reflns_limit_k_min -12
_diffrn_reflns_limit_l_max 32
_diffrn_reflns_limit_l_min -33
_diffrn_reflns_number 11141
_diffrn_reflns_theta_full 25.03
_diffrn_reflns_theta_max 25.03
_diffrn_reflns_theta_min 2.19
_diffrn_standards_decay_% 2.45
_exptl_absorpt_coefficient_mu 0.184
_exptl_absorpt_correction_T_max 0.9468
_exptl_absorpt_correction_T_min 0.9383
_exptl_crystal_density_diffrn 1.010
_exptl_crystal_density_method 'not measured'
_exptl_crystal_F_000 888
_exptl_crystal_size_max 0.35
_exptl_crystal_size_mid 0.30
_exptl_crystal_size_min 0.30
_refine_diff_density_max 0.222
_refine_diff_density_min -0.228
_refine_diff_density_rms 0.049
_refine_ls_abs_structure_details 'Flack H D (1983), Acta Cryst. A39, 876-881'
_refine_ls_abs_structure_Flack -0.03(16)
_refine_ls_extinction_method none
_refine_ls_goodness_of_fit_ref 1.076
_refine_ls_hydrogen_treatment mixed
_refine_ls_matrix_type full
_refine_ls_number_parameters 405
_refine_ls_number_reflns 6280
_refine_ls_number_restraints 1
_refine_ls_restrained_S_all 1.075
_refine_ls_R_factor_all 0.0770
_refine_ls_R_factor_gt 0.0591
_refine_ls_shift/su_max 0.001
_refine_ls_shift/su_mean 0.000
_refine_ls_structure_factor_coef Fsqd
_refine_ls_weighting_details 'calc w=1/[\s^2^(Fo^2^)+(0.0675P)^2^+1.7060P] where P=(Fo^2^+2Fc^2^)/3'
_refine_ls_weighting_scheme calc
_refine_ls_wR_factor_gt 0.1440
_refine_ls_wR_factor_ref 0.1536
_reflns_number_gt 5037
_reflns_number_total 6280
_reflns_threshold_expression >2sigma(I)
_cod_data_source_file b106992f.txt
_cod_data_source_block compound3
_cod_depositor_comments
;
The following automatic conversions were performed:
'_symmetry_cell_setting' value 'Trigonal' changed to 'trigonal' according
to '/home/saulius/struct/CIF-dictionaries/cif_core.dic' dictionary named
'cif_core.dic' version 2.4.1 from 2010-06-29.

Automatic conversion script
Id: cif_fix_enum 1527 2010-12-29 10:47:43Z saulius 
;
_cod_original_cell_volume 2668.7(7)
_cod_original_sg_symbol_H-M 'P3(1)   '
_cod_database_code 7011036

loop_
_symmetry_equiv_pos_as_xyz
'x, y, z'
'-y, x-y, z+1/3'
'-x+y, -x, z+2/3'

loop_
_atom_site_label
_atom_site_type_symbol
_atom_site_fract_x
_atom_site_fract_y
_atom_site_fract_z
_atom_site_U_iso_or_equiv
_atom_site_adp_type
_atom_site_occupancy
_atom_site_symmetry_multiplicity
_atom_site_calc_flag
_atom_site_refinement_flags
_atom_site_disorder_assembly
_atom_site_disorder_group
Li1 Li 0.4244(8) 0.0414(8) 0.7143(3) 0.0463(18) Uani 1 1 d . . .
Li2 Li 0.2730(8) 0.1432(9) 0.6673(3) 0.0474(18) Uani 1 1 d . . .
Li3 Li 0.1665(7) -0.0894(8) 0.7041(2) 0.0383(16) Uani 1 1 d . . .
Li4 Li 0.3113(8) 0.1626(8) 0.7507(3) 0.0431(17) Uani 1 1 d . . .
N1 N 0.4760(4) 0.2547(4) 0.69877(12) 0.0380(8) Uani 1 1 d . . .
N2 N 0.3248(4) -0.0189(4) 0.64967(12) 0.0412(8) Uani 1 1 d . . .
C1 C 0.5516(5) 0.2275(5) 0.65837(16) 0.0424(10) Uani 1 1 d . . .
C2 C 0.6574(6) 0.3655(6) 0.62944(19) 0.0530(12) Uani 1 1 d . . .
C3 C 0.7398(7) 0.3333(8) 0.5910(2) 0.0778(18) Uani 1 1 d . . .
C4 C 0.6366(7) 0.2090(7) 0.55802(19) 0.0698(16) Uani 1 1 d . . .
C5 C 0.5310(7) 0.0751(7) 0.58668(19) 0.0544(13) Uani 1 1 d . . .
C6 C 0.4417(5) 0.1078(5) 0.62348(15) 0.0382(9) Uani 1 1 d . . .
H1 H 0.620(6) 0.195(6) 0.6697(19) 0.063(15) Uiso 1 1 d . . .
H2A H 0.606(5) 0.396(5) 0.6139(17) 0.038(13) Uiso 1 1 d . . .
H2B H 0.708(5) 0.456(5) 0.6545(17) 0.050(13) Uiso 1 1 d . . .
H3A H 0.805(5) 0.432(5) 0.5730(17) 0.045(12) Uiso 1 1 d . . .
H3B H 0.829(5) 0.321(5) 0.6049(17) 0.047(13) Uiso 1 1 d . . .
H4A H 0.701(6) 0.170(6) 0.534(2) 0.077(17) Uiso 1 1 d . . .
H4B H 0.562(5) 0.242(5) 0.5385(17) 0.056(14) Uiso 1 1 d . . .
H5A H 0.577(4) 0.028(4) 0.6038(12) 0.009(8) Uiso 1 1 d . . .
H5B H 0.486(5) 0.013(5) 0.5686(16) 0.035(14) Uiso 1 1 d . . .
H6 H 0.389(5) 0.154(5) 0.5962(15) 0.042(11) Uiso 1 1 d . . .
Si1 Si 0.56683(15) 0.41166(14) 0.73132(5) 0.0480(3) Uani 1 1 d . . .
C7 C 0.5900(9) 0.5830(7) 0.7040(3) 0.093(2) Uani 1 1 d . . .
H7A H 0.6467 0.6040 0.6751 0.139 Uiso 1 1 calc R . .
H7B H 0.6400 0.6629 0.7261 0.139 Uiso 1 1 calc R . .
H7C H 0.4953 0.5707 0.6966 0.139 Uiso 1 1 calc R . .
C8 C 0.4538(7) 0.3830(7) 0.7879(2) 0.0777(18) Uani 1 1 d . . .
H8A H 0.4366 0.2946 0.8036 0.117 Uiso 1 1 calc R . .
H8B H 0.3615 0.3749 0.7794 0.117 Uiso 1 1 calc R . .
H8C H 0.5065 0.4651 0.8090 0.117 Uiso 1 1 calc R . .
C9 C 0.7501(7) 0.4500(7) 0.7534(2) 0.0745(17) Uani 1 1 d . . .
H9A H 0.8135 0.4658 0.7265 0.112 Uiso 1 1 calc R . .
H9B H 0.7389 0.3677 0.7717 0.112 Uiso 1 1 calc R . .
H9C H 0.7922 0.5361 0.7732 0.112 Uiso 1 1 calc R . .
Si2 Si 0.22647(16) -0.18239(15) 0.62108(5) 0.0537(4) Uani 1 1 d . . .
C10 C 0.3203(10) -0.2920(8) 0.6138(3) 0.101(2) Uani 1 1 d . . .
H10A H 0.4059 -0.2388 0.5941 0.151 Uiso 1 1 calc R . .
H10B H 0.2544 -0.3842 0.5989 0.151 Uiso 1 1 calc R . .
H10C H 0.3489 -0.3094 0.6447 0.151 Uiso 1 1 calc R . .
C11 C 0.1503(8) -0.1738(9) 0.5618(3) 0.097(2) Uani 1 1 d . . .
H11A H 0.2294 -0.1149 0.5402 0.145 Uiso 1 1 calc R . .
H11B H 0.0890 -0.1308 0.5655 0.145 Uiso 1 1 calc R . .
H11C H 0.0932 -0.2712 0.5490 0.145 Uiso 1 1 calc R . .
C12 C 0.0608(7) -0.3015(7) 0.6608(3) 0.086(2) Uani 1 1 d . . .
H12A H 0.0941 -0.3101 0.6921 0.129 Uiso 1 1 calc R . .
H12B H 0.0046 -0.3974 0.6468 0.129 Uiso 1 1 calc R . .
H12C H 0.0006 -0.2570 0.6635 0.129 Uiso 1 1 calc R . .
N3 N 0.1161(4) 0.0748(4) 0.71932(13) 0.0407(8) Uani 1 1 d . . .
N4 N 0.2660(4) -0.0474(4) 0.76830(12) 0.0367(8) Uani 1 1 d . . .
C13 C 0.0374(5) -0.0312(5) 0.75865(16) 0.0412(10) Uani 1 1 d . . .
C14 C -0.0741(7) -0.0077(8) 0.7864(2) 0.0634(15) Uani 1 1 d . . .
C15 C -0.1568(7) -0.1269(9) 0.8235(2) 0.0735(19) Uani 1 1 d . . .
C16 C -0.0527(7) -0.1433(8) 0.8567(2) 0.0651(16) Uani 1 1 d . . .
C17 C 0.0579(6) -0.1656(6) 0.82935(18) 0.0529(12) Uani 1 1 d . . .
C18 C 0.1468(5) -0.0418(5) 0.79396(15) 0.0392(10) Uani 1 1 d . . .
H13 H -0.020(5) -0.131(5) 0.7473(16) 0.042(12) Uiso 1 1 d . . .
H14A H -0.046(8) 0.071(8) 0.801(3) 0.09(2) Uiso 1 1 d . . .
H14B H -0.154(7) -0.024(6) 0.759(2) 0.078(17) Uiso 1 1 d . . .
H15A H -0.235(6) -0.237(6) 0.8030(19) 0.062(14) Uiso 1 1 d . . .
H15B H -0.203(6) -0.115(6) 0.838(2) 0.057(18) Uiso 1 1 d . . .
H16A H 0.004(6) -0.055(7) 0.881(2) 0.086(19) Uiso 1 1 d . . .
H16B H -0.097(5) -0.203(5) 0.8787(18) 0.041(13) Uiso 1 1 d . . .
H17A H 0.130(4) -0.195(4) 0.8546(14) 0.032(10) Uiso 1 1 d . . .
H17B H 0.014(4) -0.262(4) 0.8099(14) 0.025(9) Uiso 1 1 d . . .
H18 H 0.196(4) 0.057(4) 0.8138(13) 0.022(9) Uiso 1 1 d . . .
Si3 Si 0.02530(15) 0.14233(16) 0.68662(5) 0.0513(3) Uani 1 1 d . . .
C19 C 0.1441(6) 0.2393(6) 0.6324(2) 0.0647(15) Uani 1 1 d . . .
H19A H 0.1641 0.1723 0.6151 0.097 Uiso 1 1 calc R . .
H19B H 0.2349 0.3220 0.6429 0.097 Uiso 1 1 calc R . .
H19C H 0.0933 0.2726 0.6119 0.097 Uiso 1 1 calc R . .
C20 C -0.1544(6) 0.0003(7) 0.6612(2) 0.0771(18) Uani 1 1 d . . .
H20A H -0.1424 -0.0744 0.6455 0.116 Uiso 1 1 calc R . .
H20B H -0.1881 0.0453 0.6384 0.116 Uiso 1 1 calc R . .
H20C H -0.2251 -0.0431 0.6865 0.116 Uiso 1 1 calc R . .
C21 C 0.2776(9) -0.3150(7) 0.8029(2) 0.090(2) Uani 1 1 d . . .
H21A H 0.1901 -0.3518 0.8219 0.135 Uiso 1 1 calc R . .
H21B H 0.3447 -0.3394 0.8180 0.135 Uiso 1 1 calc R . .
H21C H 0.2528 -0.3585 0.7715 0.135 Uiso 1 1 calc R . .
Si4 Si 0.36637(15) -0.10966(16) 0.79737(5) 0.0520(4) Uani 1 1 d . . .
C22 C 0.4429(8) -0.0198(8) 0.8577(2) 0.087(2) Uani 1 1 d . . .
H22A H 0.3633 -0.0426 0.8793 0.131 Uiso 1 1 calc R . .
H22B H 0.5007 0.0847 0.8536 0.131 Uiso 1 1 calc R . .
H22C H 0.5034 -0.0562 0.8705 0.131 Uiso 1 1 calc R . .
C23 C 0.5357(7) -0.0562(9) 0.7587(2) 0.086(2) Uani 1 1 d . . .
H23A H 0.5053 -0.0982 0.7273 0.129 Uiso 1 1 calc R . .
H23B H 0.5943 -0.0924 0.7732 0.129 Uiso 1 1 calc R . .
H23C H 0.5925 0.0488 0.7561 0.129 Uiso 1 1 calc R . .
C26 C -0.0010(9) 0.2885(8) 0.7168(3) 0.095(2) Uani 1 1 d . . .
H26A H -0.0611 0.2480 0.7448 0.142 Uiso 1 1 calc R . .
H26B H -0.0481 0.3226 0.6950 0.142 Uiso 1 1 calc R . .
H26C H 0.0929 0.3692 0.7260 0.142 Uiso 1 1 calc R . .

loop_
_atom_site_aniso_label
_atom_site_aniso_U_11
_atom_site_aniso_U_22
_atom_site_aniso_U_33
_atom_site_aniso_U_23
_atom_site_aniso_U_13
_atom_site_aniso_U_12
Li1 0.049(4) 0.046(4) 0.048(4) 0.008(3) 0.003(4) 0.026(4)
Li2 0.044(4) 0.053(5) 0.049(4) -0.006(4) -0.002(3) 0.027(4)
Li3 0.036(4) 0.037(4) 0.035(4) -0.010(3) -0.002(3) 0.013(3)
Li4 0.047(4) 0.040(4) 0.041(4) 0.001(3) 0.003(3) 0.021(3)
N1 0.0347(19) 0.0352(19) 0.0358(19) 0.0017(15) 0.0077(15) 0.0113(16)
N2 0.045(2) 0.041(2) 0.040(2) -0.0014(16) 0.0018(16) 0.0231(18)
C1 0.036(2) 0.050(3) 0.042(2) 0.001(2) 0.0066(19) 0.022(2)
C2 0.049(3) 0.055(3) 0.042(3) 0.009(2) 0.006(2) 0.016(3)
C3 0.059(4) 0.092(5) 0.061(4) 0.013(3) 0.033(3) 0.023(4)
C4 0.084(4) 0.093(5) 0.042(3) 0.011(3) 0.022(3) 0.052(4)
C5 0.060(3) 0.066(4) 0.038(3) 0.001(3) 0.007(3) 0.032(3)
C6 0.040(2) 0.044(2) 0.033(2) 0.0036(18) 0.0052(18) 0.023(2)
Si1 0.0458(7) 0.0362(7) 0.0500(7) -0.0040(6) 0.0022(6) 0.0115(6)
C7 0.110(6) 0.061(4) 0.098(5) 0.010(4) -0.002(4) 0.036(4)
C8 0.075(4) 0.064(4) 0.084(4) -0.039(3) -0.001(3) 0.026(3)
C9 0.066(4) 0.072(4) 0.059(3) -0.007(3) 0.000(3) 0.014(3)
Si2 0.0588(9) 0.0496(8) 0.0499(8) -0.0125(6) 0.0000(6) 0.0249(7)
C10 0.147(7) 0.072(4) 0.112(6) -0.005(4) 0.011(5) 0.076(5)
C11 0.093(5) 0.104(5) 0.084(5) -0.033(4) -0.034(4) 0.041(4)
C12 0.062(4) 0.056(4) 0.102(5) -0.017(3) 0.013(3) 0.001(3)
N3 0.0351(19) 0.046(2) 0.044(2) 0.0049(17) 0.0028(16) 0.0226(17)
N4 0.0329(18) 0.041(2) 0.0355(19) 0.0071(15) 0.0014(15) 0.0182(16)
C13 0.033(2) 0.044(3) 0.040(2) -0.003(2) 0.0060(18) 0.014(2)
C14 0.051(3) 0.090(5) 0.054(3) 0.002(3) 0.007(3) 0.040(3)
C15 0.051(3) 0.110(5) 0.059(4) 0.001(3) 0.025(3) 0.040(4)
C16 0.070(4) 0.074(4) 0.048(3) 0.010(3) 0.024(3) 0.033(3)
C17 0.048(3) 0.053(3) 0.048(3) 0.011(2) 0.010(2) 0.018(2)
C18 0.038(2) 0.037(2) 0.035(2) -0.0011(18) 0.0023(18) 0.0134(19)
Si3 0.0456(8) 0.0576(8) 0.0597(8) 0.0074(7) 0.0005(6) 0.0325(7)
C19 0.050(3) 0.065(3) 0.075(4) 0.026(3) -0.005(3) 0.026(3)
C20 0.049(3) 0.090(5) 0.077(4) 0.023(4) -0.005(3) 0.023(3)
C21 0.136(6) 0.074(4) 0.083(5) 0.019(4) 0.005(4) 0.070(5)
Si4 0.0505(8) 0.0597(9) 0.0513(8) 0.0155(7) -0.0009(6) 0.0315(7)
C22 0.089(5) 0.083(5) 0.060(4) 0.005(3) -0.018(3) 0.021(4)
C23 0.076(4) 0.136(6) 0.087(4) 0.030(4) 0.010(3) 0.084(4)
C26 0.116(6) 0.093(5) 0.119(6) 0.002(4) -0.002(5) 0.085(5)

loop_
_atom_type_symbol
_atom_type_description
_atom_type_scat_dispersion_real
_atom_type_scat_dispersion_imag
_atom_type_scat_source
C C 0.0033 0.0016 'International Tables Vol C Tables 4.2.6.8 and 6.1.1.4'
Li Li -0.0003 0.0001 'International Tables Vol C Tables 4.2.6.8 and 6.1.1.4'
N N 0.0061 0.0033 'International Tables Vol C Tables 4.2.6.8 and 6.1.1.4'
Si Si 0.0817 0.0704 'International Tables Vol C Tables 4.2.6.8 and 6.1.1.4'
H H 0.0000 0.0000 'International Tables Vol C Tables 4.2.6.8 and 6.1.1.4'

loop_
_geom_angle_atom_site_label_1
_geom_angle_atom_site_label_2
_geom_angle_atom_site_label_3
_geom_angle
_geom_angle_site_symmetry_1
_geom_angle_site_symmetry_3
_geom_angle_publ_flag
N2 Li1 N1 88.1(3) . . ?
N2 Li1 N4 109.3(4) . . ?
N1 Li1 N4 110.7(4) . . ?
N2 Li1 C23 130.4(4) . . ?
N1 Li1 C23 133.5(4) . . ?
N4 Li1 C23 83.1(3) . . ?
N2 Li1 C1 69.9(3) . . ?
N1 Li1 C1 38.94(19) . . ?
N4 Li1 C1 148.5(4) . . ?
C23 Li1 C1 122.3(4) . . ?
N2 Li1 Li4 103.4(4) . . ?
N1 Li1 Li4 55.7(3) . . ?
N4 Li1 Li4 55.0(3) . . ?
C23 Li1 Li4 121.4(4) . . ?
C1 Li1 Li4 93.9(3) . . ?
N2 Li1 Li3 56.4(3) . . ?
N1 Li1 Li3 102.0(4) . . ?
N4 Li1 Li3 53.2(3) . . ?
C23 Li1 Li3 120.2(4) . . ?
C1 Li1 Li3 114.7(4) . . ?
Li4 Li1 Li3 68.1(3) . . ?
N2 Li1 C6 34.30(18) . . ?
N1 Li1 C6 64.0(2) . . ?
N4 Li1 C6 138.9(4) . . ?
C23 Li1 C6 131.9(4) . . ?
C1 Li1 C6 36.08(18) . . ?
Li4 Li1 C6 105.1(3) . . ?
Li3 Li1 C6 86.8(3) . . ?
N2 Li1 Li2 50.7(2) . . ?
N1 Li1 Li2 49.3(2) . . ?
N4 Li1 Li2 91.8(3) . . ?
C23 Li1 Li2 174.9(4) . . ?
C1 Li1 Li2 62.7(3) . . ?
Li4 Li1 Li2 55.5(3) . . ?
Li3 Li1 Li2 55.5(3) . . ?
C6 Li1 Li2 52.4(2) . . ?
N2 Li1 Si4 130.7(4) . . ?
N1 Li1 Si4 132.5(4) . . ?
N4 Li1 Si4 39.01(16) . . ?
C23 Li1 Si4 44.1(2) . . ?
C1 Li1 Si4 159.0(4) . . ?
Li4 Li1 Si4 85.5(3) . . ?
Li3 Li1 Si4 84.6(3) . . ?
C6 Li1 Si4 162.8(3) . . ?
Li2 Li1 Si4 130.8(3) . . ?
N3 Li2 N1 108.9(4) . . ?
N3 Li2 N2 112.0(4) . . ?
N1 Li2 N2 86.9(3) . . ?
N3 Li2 C19 84.5(3) . . ?
N1 Li2 C19 127.6(4) . . ?
N2 Li2 C19 135.9(4) . . ?
N3 Li2 C6 149.6(4) . . ?
N1 Li2 C6 70.0(3) . . ?
N2 Li2 C6 38.54(19) . . ?
C19 Li2 C6 121.1(4) . . ?
N3 Li2 Li4 53.1(3) . . ?
N1 Li2 Li4 56.1(3) . . ?
N2 Li2 Li4 101.5(4) . . ?
C19 Li2 Li4 119.9(4) . . ?
C6 Li2 Li4 114.9(4) . . ?
N3 Li2 Li3 56.1(3) . . ?
N1 Li2 Li3 103.0(4) . . ?
N2 Li2 Li3 55.8(3) . . ?
C19 Li2 Li3 124.6(4) . . ?
C6 Li2 Li3 93.8(3) . . ?
Li4 Li2 Li3 68.3(3) . . ?
N3 Li2 C1 139.3(4) . . ?
N1 Li2 C1 34.60(18) . . ?
N2 Li2 C1 63.2(2) . . ?
C19 Li2 C1 128.7(4) . . ?
C6 Li2 C1 36.03(18) . . ?
Li4 Li2 C1 87.2(3) . . ?
Li3 Li2 C1 105.3(3) . . ?
N3 Li2 Si3 40.11(17) . . ?
N1 Li2 Si3 130.8(3) . . ?
N2 Li2 Si3 134.4(4) . . ?
C19 Li2 Si3 44.54(19) . . ?
C6 Li2 Si3 158.3(4) . . ?
Li4 Li2 Si3 85.7(3) . . ?
Li3 Li2 Si3 87.2(3) . . ?
C1 Li2 Si3 162.1(3) . . ?
N3 Li2 Li1 92.7(3) . . ?
N1 Li2 Li1 50.1(3) . . ?
N2 Li2 Li1 48.5(3) . . ?
C19 Li2 Li1 175.6(4) . . ?
C6 Li2 Li1 62.6(3) . . ?
Li4 Li2 Li1 55.8(3) . . ?
Li3 Li2 Li1 55.8(3) . . ?
C1 Li2 Li1 52.4(2) . . ?
Si3 Li2 Li1 132.8(4) . . ?
N4 Li3 N3 87.5(3) . . ?
N4 Li3 N2 109.5(3) . . ?
N3 Li3 N2 109.9(4) . . ?
N4 Li3 C12 129.3(4) . . ?
N3 Li3 C12 135.8(4) . . ?
N2 Li3 C12 82.8(3) . . ?
N4 Li3 C13 70.4(2) . . ?
N3 Li3 C13 39.00(19) . . ?
N2 Li3 C13 148.1(4) . . ?
C12 Li3 C13 122.9(4) . . ?
N4 Li3 Li2 103.6(3) . . ?
N3 Li3 Li2 54.2(3) . . ?
N2 Li3 Li2 55.7(3) . . ?
C12 Li3 Li2 122.1(4) . . ?
C13 Li3 Li2 92.8(3) . . ?
N4 Li3 Li1 56.3(3) . . ?
N3 Li3 Li1 100.7(3) . . ?
N2 Li3 Li1 53.5(3) . . ?
C12 Li3 Li1 119.3(4) . . ?
C13 Li3 Li1 114.8(3) . . ?
Li2 Li3 Li1 68.7(3) . . ?
N4 Li3 C18 34.50(17) . . ?
N3 Li3 C18 64.2(2) . . ?
N2 Li3 C18 139.5(3) . . ?
C12 Li3 C18 131.0(4) . . ?
C13 Li3 C18 36.60(17) . . ?
Li2 Li3 C18 105.3(3) . . ?
Li1 Li3 C18 87.1(3) . . ?
N4 Li3 Li4 50.6(2) . . ?
N3 Li3 Li4 47.8(2) . . ?
N2 Li3 Li4 92.5(3) . . ?
C12 Li3 Li4 175.0(4) . . ?
C13 Li3 Li4 62.1(3) . . ?
Li2 Li3 Li4 55.8(3) . . ?
Li1 Li3 Li4 55.9(3) . . ?
C18 Li3 Li4 52.5(2) . . ?
N4 Li3 Si2 130.7(3) . . ?
N3 Li3 Si2 132.4(3) . . ?
N2 Li3 Si2 38.84(15) . . ?
C12 Li3 Si2 44.02(19) . . ?
C13 Li3 Si2 158.5(3) . . ?
Li2 Li3 Si2 85.8(3) . . ?
Li1 Li3 Si2 84.7(3) . . ?
C18 Li3 Si2 162.7(3) . . ?
Li4 Li3 Si2 131.4(3) . . ?
N3 Li4 N4 88.6(3) . . ?
N3 Li4 N1 109.5(4) . . ?
N4 Li4 N1 110.7(4) . . ?
N3 Li4 C8 132.4(4) . . ?
N4 Li4 C8 131.2(4) . . ?
N1 Li4 C8 82.7(3) . . ?
N3 Li4 C18 71.3(3) . . ?
N4 Li4 C18 38.68(19) . . ?
N1 Li4 C18 148.7(4) . . ?
C8 Li4 C18 120.8(4) . . ?
N3 Li4 Li2 55.3(3) . . ?
N4 Li4 Li2 101.7(4) . . ?
N1 Li4 Li2 54.5(3) . . ?
C8 Li4 Li2 122.3(4) . . ?
C18 Li4 Li2 114.8(4) . . ?
N3 Li4 Li1 104.0(4) . . ?
N4 Li4 Li1 55.7(3) . . ?
N1 Li4 Li1 55.1(3) . . ?
C8 Li4 Li1 119.4(4) . . ?
C18 Li4 Li1 93.9(3) . . ?
Li2 Li4 Li1 68.8(3) . . ?
N3 Li4 C13 35.12(19) . . ?
N4 Li4 C13 64.3(2) . . ?
N1 Li4 C13 140.1(4) . . ?
C8 Li4 C13 132.1(4) . . ?
C18 Li4 C13 36.75(19) . . ?
Li2 Li4 C13 86.6(3) . . ?
Li1 Li4 C13 106.0(3) . . ?
N3 Li4 Li3 51.2(2) . . ?
N4 Li4 Li3 48.6(2) . . ?
N1 Li4 Li3 92.9(3) . . ?
C8 Li4 Li3 175.2(4) . . ?
C18 Li4 Li3 62.4(3) . . ?
Li2 Li4 Li3 55.9(3) . . ?
Li1 Li4 Li3 56.0(3) . . ?
C13 Li4 Li3 52.7(2) . . ?
N3 Li4 Si1 131.1(3) . . ?
N4 Li4 Si1 131.8(3) . . ?
N1 Li4 Si1 38.83(16) . . ?
C8 Li4 Si1 43.9(2) . . ?
C18 Li4 Si1 157.3(3) . . ?
Li2 Li4 Si1 86.0(3) . . ?
Li1 Li4 Si1 85.0(3) . . ?
C13 Li4 Si1 163.5(3) . . ?
Li3 Li4 Si1 131.8(3) . . ?
C1 N1 Si1 119.8(3) . . ?
C1 N1 Li2 94.0(3) . . ?
Si1 N1 Li2 134.8(3) . . ?
C1 N1 Li1 80.0(3) . . ?
Si1 N1 Li1 130.9(3) . . ?
Li2 N1 Li1 80.6(3) . . ?
C1 N1 Li4 146.7(4) . . ?
Si1 N1 Li4 90.7(2) . . ?
Li2 N1 Li4 69.4(3) . . ?
Li1 N1 Li4 69.2(3) . . ?
C6 N2 Si2 119.5(3) . . ?
C6 N2 Li1 95.2(3) . . ?
Si2 N2 Li1 134.0(3) . . ?
C6 N2 Li2 79.6(3) . . ?
Si2 N2 Li2 131.4(3) . . ?
Li1 N2 Li2 80.8(3) . . ?
C6 N2 Li3 146.4(3) . . ?
Si2 N2 Li3 90.5(2) . . ?
Li1 N2 Li3 70.1(3) . . ?
Li2 N2 Li3 68.5(3) . . ?
N1 C1 C2 114.7(4) . . ?
N1 C1 C6 112.2(3) . . ?
C2 C1 C6 109.2(4) . . ?
N1 C1 Li1 61.1(3) . . ?
C2 C1 Li1 168.8(4) . . ?
C6 C1 Li1 81.8(3) . . ?
N1 C1 Li2 51.5(3) . . ?
C2 C1 Li2 121.8(4) . . ?
C6 C1 Li2 62.0(3) . . ?
Li1 C1 Li2 64.9(3) . . ?
C3 C2 C1 112.5(5) . . ?
C2 C3 C4 112.1(5) . . ?
C5 C4 C3 110.8(5) . . ?
C4 C5 C6 112.9(5) . . ?
N2 C6 C5 116.9(4) . . ?
N2 C6 C1 111.5(3) . . ?
C5 C6 C1 108.0(4) . . ?
N2 C6 Li2 61.9(3) . . ?
C5 C6 Li2 168.9(4) . . ?
C1 C6 Li2 81.9(3) . . ?
N2 C6 Li1 50.5(3) . . ?
C5 C6 Li1 123.8(4) . . ?
C1 C6 Li1 62.1(3) . . ?
Li2 C6 Li1 65.0(3) . . ?
N1 Si1 C7 117.4(3) . . ?
N1 Si1 C9 113.9(2) . . ?
C7 Si1 C9 107.8(3) . . ?
N1 Si1 C8 106.6(2) . . ?
C7 Si1 C8 105.2(3) . . ?
C9 Si1 C8 104.8(3) . . ?
N1 Si1 Li4 50.44(19) . . ?
C7 Si1 Li4 127.3(3) . . ?
C9 Si1 Li4 124.1(3) . . ?
C8 Si1 Li4 56.2(2) . . ?
Si1 C8 Li4 80.0(3) . . ?
N2 Si2 C11 115.3(3) . . ?
N2 Si2 C10 115.7(3) . . ?
C11 Si2 C10 107.9(4) . . ?
N2 Si2 C12 106.6(2) . . ?
C11 Si2 C12 105.9(4) . . ?
C10 Si2 C12 104.4(4) . . ?
N2 Si2 Li3 50.69(19) . . ?
C11 Si2 Li3 124.0(3) . . ?
C10 Si2 Li3 127.3(3) . . ?
C12 Si2 Li3 56.0(2) . . ?
Si2 C12 Li3 80.0(3) . . ?
C13 N3 Si3 119.2(3) . . ?
C13 N3 Li4 94.7(3) . . ?
Si3 N3 Li4 134.8(3) . . ?
C13 N3 Li2 147.1(4) . . ?
Si3 N3 Li2 89.7(3) . . ?
Li4 N3 Li2 71.6(3) . . ?
C13 N3 Li3 78.9(3) . . ?
Si3 N3 Li3 131.3(3) . . ?
Li4 N3 Li3 81.0(3) . . ?
Li2 N3 Li3 69.6(3) . . ?
C18 N4 Si4 119.2(3) . . ?
C18 N4 Li3 94.7(3) . . ?
Si4 N4 Li3 134.1(3) . . ?
C18 N4 Li4 79.6(3) . . ?
Si4 N4 Li4 131.9(3) . . ?
Li3 N4 Li4 80.8(3) . . ?
C18 N4 Li1 147.0(3) . . ?
Si4 N4 Li1 90.4(3) . . ?
Li3 N4 Li1 70.5(3) . . ?
Li4 N4 Li1 69.2(3) . . ?
N3 C13 C14 116.0(4) . . ?
N3 C13 C18 111.4(3) . . ?
C14 C13 C18 110.2(4) . . ?
N3 C13 Li3 62.1(3) . . ?
C14 C13 Li3 167.5(4) . . ?
C18 C13 Li3 81.1(3) . . ?
N3 C13 Li4 50.2(2) . . ?
C14 C13 Li4 124.2(4) . . ?
C18 C13 Li4 62.5(3) . . ?
Li3 C13 Li4 65.2(3) . . ?
C15 C14 C13 112.5(5) . . ?
C16 C15 C14 111.4(5) . . ?
C17 C16 C15 111.6(5) . . ?
C16 C17 C18 112.8(5) . . ?
N4 C18 C17 116.9(4) . . ?
N4 C18 C13 111.7(3) . . ?
C17 C18 C13 108.1(4) . . ?
N4 C18 Li4 61.7(3) . . ?
C17 C18 Li4 170.1(4) . . ?
C13 C18 Li4 80.8(3) . . ?
N4 C18 Li3 50.8(2) . . ?
C17 C18 Li3 122.5(3) . . ?
C13 C18 Li3 62.3(3) . . ?
Li4 C18 Li3 65.1(3) . . ?
N3 Si3 C20 115.0(2) . . ?
N3 Si3 C26 116.0(3) . . ?
C20 Si3 C26 108.6(3) . . ?
N3 Si3 C19 107.1(2) . . ?
C20 Si3 C19 104.9(3) . . ?
C26 Si3 C19 104.0(3) . . ?
N3 Si3 Li2 50.2(2) . . ?
C20 Si3 Li2 121.6(3) . . ?
C26 Si3 Li2 129.0(3) . . ?
C19 Si3 Li2 57.0(2) . . ?
Si3 C19 Li2 78.4(3) . . ?
N4 Si4 C21 115.7(3) . . ?
N4 Si4 C22 114.9(3) . . ?
C21 Si4 C22 110.0(3) . . ?
N4 Si4 C23 106.5(2) . . ?
C21 Si4 C23 103.8(3) . . ?
C22 Si4 C23 104.7(3) . . ?
N4 Si4 Li1 50.6(2) . . ?
C21 Si4 Li1 125.5(3) . . ?
C22 Si4 Li1 123.5(3) . . ?
C23 Si4 Li1 55.9(2) . . ?
Si4 C23 Li1 80.0(3) . . ?

loop_
_geom_bond_atom_site_label_1
_geom_bond_atom_site_label_2
_geom_bond_distance
_geom_bond_site_symmetry_2
_geom_bond_publ_flag
Li1 N2 2.021(9) . ?
Li1 N1 2.072(8) . ?
Li1 N4 2.087(8) . ?
Li1 C23 2.271(9) . ?
Li1 C1 2.330(9) . ?
Li1 Li4 2.362(11) . ?
Li1 Li3 2.365(10) . ?
Li1 C6 2.609(8) . ?
Li1 Li2 2.664(11) . ?
Li1 Si4 2.701(8) . ?
Li2 N3 2.039(9) . ?
Li2 N1 2.048(8) . ?
Li2 N2 2.090(8) . ?
Li2 C19 2.273(9) . ?
Li2 C6 2.331(8) . ?
Li2 Li4 2.354(10) . ?
Li2 Li3 2.355(11) . ?
Li2 C1 2.613(9) . ?
Li2 Si3 2.654(8) . ?
Li3 N4 2.009(7) . ?
Li3 N3 2.087(8) . ?
Li3 N2 2.094(8) . ?
Li3 C12 2.277(9) . ?
Li3 C13 2.317(8) . ?
Li3 C18 2.585(8) . ?
Li3 Li4 2.645(10) . ?
Li3 Si2 2.706(7) . ?
Li4 N3 1.984(8) . ?
Li4 N4 2.071(8) . ?
Li4 N1 2.087(8) . ?
Li4 C8 2.283(9) . ?
Li4 C18 2.312(8) . ?
Li4 C13 2.574(9) . ?
Li4 Si1 2.707(7) . ?
N1 C1 1.487(5) . ?
N1 Si1 1.698(4) . ?
N2 C6 1.477(5) . ?
N2 Si2 1.698(4) . ?
C1 C2 1.543(7) . ?
C1 C6 1.552(6) . ?
C2 C3 1.519(8) . ?
C3 C4 1.521(10) . ?
C4 C5 1.513(8) . ?
C5 C6 1.542(7) . ?
Si1 C7 1.856(6) . ?
Si1 C9 1.865(6) . ?
Si1 C8 1.906(6) . ?
Si2 C11 1.859(7) . ?
Si2 C10 1.865(7) . ?
Si2 C12 1.910(6) . ?
N3 C13 1.486(6) . ?
N3 Si3 1.710(4) . ?
N4 C18 1.469(5) . ?
N4 Si4 1.700(4) . ?
C13 C14 1.524(7) . ?
C13 C18 1.560(6) . ?
C14 C15 1.520(9) . ?
C15 C16 1.508(9) . ?
C16 C17 1.504(8) . ?
C17 C18 1.525(6) . ?
Si3 C20 1.866(6) . ?
Si3 C26 1.890(6) . ?
Si3 C19 1.900(6) . ?
C21 Si4 1.881(6) . ?
Si4 C22 1.899(6) . ?
Si4 C23 1.910(6) . ?
